data_2235908
loop_
_publ_author_name
'Huang, Qiu Ping'
'Guo, Jing Jing'
'Zhang, Yi Dong'
'Zhang, Shu Hua'

_publ_section_title
;
 Tris[2,4-dichloro-6-(ethyliminomethyl)phenolato-\k^2^<i>N</i>,<i>O</i>]cobalt(III)
;
_journal_coeditor_code LH5498
_journal_issue 8
_journal_name_full 'Acta Crystallographica Section E'
_journal_page_first m1047
_journal_paper_doi 10.1107/S160053681203067X
_journal_volume 68
_journal_year 2012
_chemical_formula_iupac '[Co (C9 H8 Cl2 N1 O1)3]'
_chemical_formula_moiety 'C27 H24 Cl6 Co N3 O3'
_chemical_formula_sum 'C27 H24 Cl6 Co N3 O3'
_chemical_formula_weight 710.12
_chemical_name_systematic
;
Tris[2,4-dichloro-6-(ethyliminomethyl)phenolato-
\k^2^<i>N</i>,<i>O</i>]cobalt(III)
;
_space_group_IT_number 14
_symmetry_cell_setting monoclinic
_symmetry_space_group_name_Hall '-P 2yn'
_symmetry_space_group_name_H-M 'P 1 21/n 1'
_atom_sites_solution_hydrogens geom
_atom_sites_solution_primary direct
_atom_sites_solution_secondary difmap
_audit_creation_method SHELXL-97
_cell_angle_alpha 90.00
_cell_angle_beta 92.8280(10)
_cell_angle_gamma 90.00
_cell_formula_units_Z 12
_cell_length_a 13.7293(12)
_cell_length_b 45.892(4)
_cell_length_c 14.8108(13)
_cell_measurement_reflns_used 21227
_cell_measurement_temperature 296(2)
_cell_measurement_theta_max 27.29
_cell_measurement_theta_min 1.45
_cell_volume 9320.4(14)
_computing_cell_refinement 'SAINT (Bruker, 2004)'
_computing_data_collection 'SMART (Bruker, 2004)'
_computing_data_reduction 'SAINT (Bruker, 2004)'
_computing_molecular_graphics 'SHELXTL (Sheldrick, 2008)'
_computing_publication_material 'SHELXTL (Sheldrick, 2008)'
_computing_structure_refinement 'SHELXL97 (Sheldrick, 2008)'
_computing_structure_solution 'SHELXS97 (Sheldrick, 2008)'
_diffrn_ambient_temperature 296(2)
_diffrn_measured_fraction_theta_full 0.992
_diffrn_measured_fraction_theta_max 0.992
_diffrn_measurement_device_type 'Bruker SMART CCD'
_diffrn_measurement_method '\f and \w scans'
_diffrn_radiation_monochromator graphite
_diffrn_radiation_source 'fine-focus sealed tube'
_diffrn_radiation_type MoK\a
_diffrn_radiation_wavelength 0.71073
_diffrn_reflns_av_R_equivalents 0.0361
_diffrn_reflns_av_sigmaI/netI 0.0530
_diffrn_reflns_limit_h_max 16
_diffrn_reflns_limit_h_min -17
_diffrn_reflns_limit_k_max 44
_diffrn_reflns_limit_k_min -59
_diffrn_reflns_limit_l_max 17
_diffrn_reflns_limit_l_min -19
_diffrn_reflns_number 57477
_diffrn_reflns_theta_full 27.49
_diffrn_reflns_theta_max 27.49
_diffrn_reflns_theta_min 1.45
_exptl_absorpt_coefficient_mu 1.102
_exptl_absorpt_correction_T_max 0.879
_exptl_absorpt_correction_T_min 0.806
_exptl_absorpt_correction_type multi-scan
_exptl_absorpt_process_details '(SADABS; Bruker, 2004)'
_exptl_crystal_colour red
_exptl_crystal_density_diffrn 1.518
_exptl_crystal_density_method 'not measured'
_exptl_crystal_description needle
_exptl_crystal_F_000 4320
_exptl_crystal_size_max 0.38
_exptl_crystal_size_mid 0.16
_exptl_crystal_size_min 0.12
_refine_diff_density_max 0.563
_refine_diff_density_min -0.455
_refine_ls_extinction_method none
_refine_ls_goodness_of_fit_ref 1.010
_refine_ls_hydrogen_treatment constr
_refine_ls_matrix_type full
_refine_ls_number_parameters 1090
_refine_ls_number_reflns 21227
_refine_ls_number_restraints 0
_refine_ls_restrained_S_all 1.010
_refine_ls_R_factor_all 0.1179
_refine_ls_R_factor_gt 0.0609
_refine_ls_shift/su_max 0.002
_refine_ls_shift/su_mean 0.000
_refine_ls_structure_factor_coef Fsqd
_refine_ls_weighting_details 'calc w=1/[\s^2^(Fo^2^)+(0.0702P)^2^+9.5182P] where P=(Fo^2^+2Fc^2^)/3'
_refine_ls_weighting_scheme calc
_refine_ls_wR_factor_gt 0.1432
_refine_ls_wR_factor_ref 0.1711
_reflns_number_gt 12089
_reflns_number_total 21227
_reflns_threshold_expression I>2\s(I)
_cod_data_source_file lh5498.cif
_cod_data_source_block I
_cod_original_sg_symbol_H-M 'P 21/n'
_cod_database_code 2235908
_cod_database_fobs_code 2235908

loop_
_symmetry_equiv_pos_as_xyz
'x, y, z'
'-x+1/2, y+1/2, -z+1/2'
'-x, -y, -z'
'x-1/2, -y-1/2, z-1/2'

loop_
_atom_site_type_symbol
_atom_site_label
_atom_site_fract_x
_atom_site_fract_y
_atom_site_fract_z
_atom_site_U_iso_or_equiv
_atom_site_adp_type
_atom_site_calc_flag
_atom_site_refinement_flags
_atom_site_occupancy
_atom_site_symmetry_multiplicity
C C1 0.9142(3) 0.21845(9) 0.8077(3) 0.0497(10) Uani d . 1 1
C C2 0.9884(3) 0.21668(10) 0.8766(3) 0.0607(12) Uani d . 1 1
C C3 1.0680(4) 0.23459(11) 0.8786(4) 0.0715(14) Uani d . 1 1
H H3 1.1167 0.2326 0.9241 0.086 Uiso calc R 1 1
C C4 1.0756(4) 0.25545(11) 0.8134(4) 0.0742(15) Uani d . 1 1
C C5 1.0036(3) 0.25982(10) 0.7491(4) 0.0665(13) Uani d . 1 1
H H5 1.0087 0.2748 0.7073 0.080 Uiso calc R 1 1
C C6 0.9210(3) 0.24161(9) 0.7455(3) 0.0507(10) Uani d . 1 1
C C7 0.8394(3) 0.24793(9) 0.6845(3) 0.0542(10) Uani d . 1 1
H H7 0.8371 0.2665 0.6592 0.065 Uiso calc R 1 1
C C8 0.6897(3) 0.24308(10) 0.6026(3) 0.0631(12) Uani d . 1 1
H H8A 0.6452 0.2276 0.5836 0.076 Uiso calc R 1 1
H H8B 0.7173 0.2510 0.5488 0.076 Uiso calc R 1 1
C C9 0.6336(4) 0.26642(11) 0.6468(4) 0.0766(15) Uani d . 1 1
H H9A 0.6021 0.2584 0.6977 0.115 Uiso calc R 1 1
H H9B 0.5853 0.2742 0.6043 0.115 Uiso calc R 1 1
H H9C 0.6772 0.2817 0.6669 0.115 Uiso calc R 1 1
C C10 0.8351(3) 0.13983(9) 0.7865(3) 0.0531(11) Uani d . 1 1
C C11 0.8320(4) 0.12193(9) 0.8646(3) 0.0603(12) Uani d . 1 1
C C12 0.9115(4) 0.10708(9) 0.8994(4) 0.0670(13) Uani d . 1 1
H H12 0.9066 0.0958 0.9511 0.080 Uiso calc R 1 1
C C13 0.9992(4) 0.10889(10) 0.8578(4) 0.0646(13) Uani d . 1 1
C C14 1.0071(4) 0.12578(10) 0.7828(3) 0.0634(12) Uani d . 1 1
H H14 1.0658 0.1265 0.7542 0.076 Uiso calc R 1 1
C C15 0.9271(3) 0.14217(9) 0.7484(3) 0.0521(10) Uani d . 1 1
C C16 0.9403(3) 0.15995(10) 0.6715(3) 0.0599(12) Uani d . 1 1
H H16 0.9966 0.1567 0.6406 0.072 Uiso calc R 1 1
C C17 0.9126(5) 0.19453(12) 0.5562(4) 0.0861(17) Uani d . 1 1
H H17A 0.8981 0.2152 0.5606 0.103 Uiso calc R 1 1
H H17B 0.9828 0.1926 0.5534 0.103 Uiso calc R 1 1
C C18 0.8678(5) 0.1837(2) 0.4719(5) 0.134(3) Uani d . 1 1
H H18A 0.8862 0.1637 0.4636 0.202 Uiso calc R 1 1
H H18B 0.8893 0.1951 0.4225 0.202 Uiso calc R 1 1
H H18C 0.7981 0.1850 0.4738 0.202 Uiso calc R 1 1
C C19 0.6101(3) 0.16329(9) 0.6041(3) 0.0567(11) Uani d . 1 1
C C20 0.5803(4) 0.14260(10) 0.5379(3) 0.0700(14) Uani d . 1 1
C C21 0.4917(5) 0.12901(12) 0.5376(5) 0.0893(18) Uani d . 1 1
H H21 0.4747 0.1154 0.4930 0.107 Uiso calc R 1 1
C C22 0.4274(4) 0.13550(15) 0.6036(5) 0.0953(19) Uani d . 1 1
C C23 0.4525(4) 0.15488(13) 0.6693(4) 0.0821(16) Uani d . 1 1
H H23 0.4085 0.1591 0.7132 0.099 Uiso calc R 1 1
C C24 0.5432(3) 0.16860(10) 0.6724(3) 0.0622(12) Uani d . 1 1
C C25 0.5664(3) 0.18833(10) 0.7454(3) 0.0608(12) Uani d . 1 1
H H25 0.5153 0.1936 0.7810 0.073 Uiso calc R 1 1
C C26 0.6562(4) 0.21848(10) 0.8489(3) 0.0637(12) Uani d . 1 1
H H26A 0.5951 0.2289 0.8540 0.076 Uiso calc R 1 1
H H26B 0.7073 0.2328 0.8424 0.076 Uiso calc R 1 1
C C27 0.6776(4) 0.20096(13) 0.9338(3) 0.0819(16) Uani d . 1 1
H H27A 0.6276 0.1866 0.9398 0.123 Uiso calc R 1 1
H H27B 0.6792 0.2137 0.9853 0.123 Uiso calc R 1 1
H H27C 0.7396 0.1915 0.9303 0.123 Uiso calc R 1 1
C C28 0.0809(3) 0.51848(9) 0.2276(3) 0.0485(10) Uani d . 1 1
C C29 0.0065(3) 0.53817(10) 0.1989(3) 0.0562(11) Uani d . 1 1
C C30 -0.0558(3) 0.55071(11) 0.2575(4) 0.0664(13) Uani d . 1 1
H H30 -0.1024 0.5641 0.2364 0.080 Uiso calc R 1 1
C C31 -0.0488(4) 0.54327(11) 0.3475(4) 0.0690(13) Uani d . 1 1
C C32 0.0182(3) 0.52351(10) 0.3780(3) 0.0617(12) Uani d . 1 1
H H32 0.0210 0.5183 0.4388 0.074 Uiso calc R 1 1
C C33 0.0830(3) 0.51079(9) 0.3200(3) 0.0509(10) Uani d . 1 1
C C34 0.1529(3) 0.48985(9) 0.3574(3) 0.0547(11) Uani d . 1 1
H H34 0.1453 0.4842 0.4169 0.066 Uiso calc R 1 1
C C35 0.2840(4) 0.45705(10) 0.3715(3) 0.0677(13) Uani d . 1 1
H H35A 0.3096 0.4426 0.3312 0.081 Uiso calc R 1 1
H H35B 0.2440 0.4470 0.4139 0.081 Uiso calc R 1 1
C C36 0.3675(4) 0.47211(13) 0.4226(4) 0.0908(18) Uani d . 1 1
H H36A 0.4058 0.4826 0.3810 0.136 Uiso calc R 1 1
H H36B 0.4076 0.4579 0.4540 0.136 Uiso calc R 1 1
H H36C 0.3421 0.4855 0.4655 0.136 Uiso calc R 1 1
C C37 0.4003(3) 0.53149(8) 0.2233(3) 0.0479(10) Uani d . 1 1
C C38 0.4670(3) 0.54566(9) 0.2850(3) 0.0575(11) Uani d . 1 1
C C39 0.5542(3) 0.55657(11) 0.2603(4) 0.0664(13) Uani d . 1 1
H H39 0.5960 0.5655 0.3032 0.080 Uiso calc R 1 1
C C40 0.5802(3) 0.55446(11) 0.1726(4) 0.0663(13) Uani d . 1 1
C C41 0.5194(3) 0.54094(10) 0.1090(3) 0.0590(11) Uani d . 1 1
H H41 0.5374 0.5396 0.0494 0.071 Uiso calc R 1 1
C C42 0.4308(3) 0.52934(9) 0.1337(3) 0.0528(10) Uani d . 1 1
C C43 0.3669(3) 0.51664(9) 0.0638(3) 0.0532(10) Uani d . 1 1
H H43 0.3817 0.5203 0.0043 0.064 Uiso calc R 1 1
C C44 0.2279(4) 0.49301(12) -0.0030(3) 0.0716(14) Uani d . 1 1
H H44A 0.2590 0.4774 -0.0348 0.086 Uiso calc R 1 1
H H44B 0.1677 0.4853 0.0190 0.086 Uiso calc R 1 1
C C45 0.2027(6) 0.51563(17) -0.0677(5) 0.131(3) Uani d . 1 1
H H45A 0.1975 0.5339 -0.0369 0.197 Uiso calc R 1 1
H H45B 0.1415 0.5111 -0.0985 0.197 Uiso calc R 1 1
H H45C 0.2525 0.5170 -0.1109 0.197 Uiso calc R 1 1
C C46 0.4197(3) 0.45143(9) 0.1672(3) 0.0512(10) Uani d . 1 1
C C47 0.5224(3) 0.44814(10) 0.1663(3) 0.0631(12) Uani d . 1 1
C C48 0.5638(4) 0.42690(11) 0.1153(4) 0.0728(14) Uani d . 1 1
H H48 0.6314 0.4254 0.1149 0.087 Uiso calc R 1 1
C C49 0.5060(4) 0.40779(11) 0.0649(4) 0.0679(13) Uani d . 1 1
C C50 0.4075(4) 0.40898(10) 0.0676(3) 0.0663(13) Uani d . 1 1
H H50 0.3692 0.3953 0.0359 0.080 Uiso calc R 1 1
C C51 0.3634(3) 0.43063(9) 0.1178(3) 0.0559(11) Uani d . 1 1
C C52 0.2587(3) 0.43080(10) 0.1211(3) 0.0573(11) Uani d . 1 1
H H52 0.2262 0.4144 0.0981 0.069 Uiso calc R 1 1
C C53 0.0992(3) 0.44455(11) 0.1522(4) 0.0697(13) Uani d . 1 1
H H53A 0.0637 0.4626 0.1595 0.084 Uiso calc R 1 1
H H53B 0.0785 0.4363 0.0941 0.084 Uiso calc R 1 1
C C54 0.0736(5) 0.42406(16) 0.2244(5) 0.114(2) Uani d . 1 1
H H54A 0.1097 0.4063 0.2186 0.171 Uiso calc R 1 1
H H54B 0.0050 0.4199 0.2191 0.171 Uiso calc R 1 1
H H54C 0.0896 0.4327 0.2823 0.171 Uiso calc R 1 1
C C55 0.8113(3) 0.31424(9) 0.5174(4) 0.0593(12) Uani d . 1 1
C C56 0.8568(4) 0.29457(10) 0.4594(4) 0.0708(14) Uani d . 1 1
C C57 0.8276(4) 0.29227(12) 0.3677(4) 0.0786(16) Uani d . 1 1
H H57 0.8583 0.2790 0.3313 0.094 Uiso calc R 1 1
C C58 0.7541(5) 0.30948(14) 0.3314(4) 0.0826(16) Uani d . 1 1
C C59 0.7063(4) 0.32798(12) 0.3856(4) 0.0756(14) Uani d . 1 1
H H59 0.6542 0.3389 0.3615 0.091 Uiso calc R 1 1
C C60 0.7346(4) 0.33068(10) 0.4770(3) 0.0637(12) Uani d . 1 1
C C61 0.6745(3) 0.34863(9) 0.5313(3) 0.0598(12) Uani d . 1 1
H H61 0.6145 0.3545 0.5053 0.072 Uiso calc R 1 1
C C62 0.6180(4) 0.37165(11) 0.6619(4) 0.0717(14) Uani d . 1 1
H H62A 0.6364 0.3708 0.7259 0.086 Uiso calc R 1 1
H H62B 0.6157 0.3920 0.6446 0.086 Uiso calc R 1 1
C C63 0.5189(4) 0.35949(17) 0.6485(5) 0.120(3) Uani d . 1 1
H H63A 0.4934 0.3641 0.5887 0.180 Uiso calc R 1 1
H H63B 0.4775 0.3677 0.6921 0.180 Uiso calc R 1 1
H H63C 0.5214 0.3387 0.6559 0.180 Uiso calc R 1 1
C C64 0.8613(3) 0.39335(10) 0.5342(3) 0.0593(12) Uani d . 1 1
C C65 0.8834(4) 0.39986(11) 0.4447(4) 0.0702(14) Uani d . 1 1
C C66 0.8610(4) 0.42587(12) 0.4045(4) 0.0728(14) Uani d . 1 1
H H66 0.8760 0.4292 0.3449 0.087 Uiso calc R 1 1
C C67 0.8154(4) 0.44733(11) 0.4536(4) 0.0684(13) Uani d . 1 1
C C68 0.7953(3) 0.44267(10) 0.5411(3) 0.0626(12) Uani d . 1 1
H H68 0.7662 0.4574 0.5737 0.075 Uiso calc R 1 1
C C69 0.8177(3) 0.41599(9) 0.5829(3) 0.0558(11) Uani d . 1 1
C C70 0.8075(4) 0.41329(10) 0.6794(3) 0.0636(12) Uani d . 1 1
H H70 0.7930 0.4302 0.7106 0.076 Uiso calc R 1 1
C C71 0.8172(5) 0.39182(11) 0.8255(4) 0.0868(18) Uani d . 1 1
H H71A 0.8845 0.3935 0.8478 0.104 Uiso calc R 1 1
H H71B 0.7927 0.3735 0.8480 0.104 Uiso calc R 1 1
C C72 0.7614(5) 0.41564(15) 0.8664(4) 0.098(2) Uani d . 1 1
H H72A 0.7870 0.4341 0.8484 0.148 Uiso calc R 1 1
H H72B 0.7669 0.4140 0.9311 0.148 Uiso calc R 1 1
H H72C 0.6940 0.4142 0.8463 0.148 Uiso calc R 1 1
C C73 0.7937(3) 0.31835(9) 0.8286(3) 0.0571(11) Uani d . 1 1
C C74 0.7299(4) 0.30417(11) 0.8882(4) 0.0681(13) Uani d . 1 1
C C75 0.7628(4) 0.28850(11) 0.9608(4) 0.0729(14) Uani d . 1 1
H H75 0.7187 0.2792 0.9968 0.088 Uiso calc R 1 1
C C76 0.8618(4) 0.28632(11) 0.9817(4) 0.0735(14) Uani d . 1 1
C C77 0.9266(4) 0.30007(10) 0.9292(4) 0.0689(13) Uani d . 1 1
H H77 0.9930 0.2990 0.9444 0.083 Uiso calc R 1 1
C C78 0.8939(3) 0.31586(10) 0.8522(3) 0.0605(12) Uani d . 1 1
C C79 0.9658(4) 0.33031(12) 0.8009(4) 0.0731(14) Uani d . 1 1
H H79 1.0302 0.3285 0.8226 0.088 Uiso calc R 1 1
C C80 1.0417(5) 0.3608(2) 0.6948(5) 0.118(3) Uani d . 1 1
H H80A 1.0238 0.3796 0.6687 0.141 Uiso calc R 1 1
H H80B 1.0895 0.3640 0.7443 0.141 Uiso calc R 1 1
C C81 1.0799(6) 0.34268(19) 0.6293(7) 0.144(3) Uani d . 1 1
H H81A 1.1042 0.3251 0.6574 0.217 Uiso calc R 1 1
H H81B 1.1322 0.3525 0.6012 0.217 Uiso calc R 1 1
H H81C 1.0297 0.3380 0.5843 0.217 Uiso calc R 1 1
Cl Cl1 0.97389(10) 0.19083(3) 0.96043(9) 0.0771(4) Uani d . 1 1
Cl Cl2 1.17926(11) 0.27773(4) 0.81744(15) 0.1178(7) Uani d . 1 1
Cl Cl3 0.72211(11) 0.11913(3) 0.91688(11) 0.0856(4) Uani d . 1 1
Cl Cl4 1.10024(12) 0.08948(3) 0.90073(12) 0.0970(5) Uani d . 1 1
Cl Cl5 0.66061(12) 0.13391(3) 0.45487(10) 0.0903(4) Uani d . 1 1
Cl Cl6 0.31476(17) 0.11843(7) 0.6022(2) 0.1816(12) Uani d . 1 1
Cl Cl7 -0.00402(10) 0.54739(3) 0.08487(9) 0.0776(4) Uani d . 1 1
Cl Cl8 -0.12587(14) 0.56038(4) 0.42125(13) 0.1113(6) Uani d . 1 1
Cl Cl9 0.43621(10) 0.54929(3) 0.39664(9) 0.0789(4) Uani d . 1 1
Cl Cl10 0.69115(11) 0.56965(4) 0.14323(12) 0.0998(5) Uani d . 1 1
Cl Cl11 0.59460(10) 0.47149(3) 0.23061(11) 0.0897(4) Uani d . 1 1
Cl Cl12 0.56047(13) 0.38168(3) -0.00201(13) 0.1067(6) Uani d . 1 1
Cl Cl13 0.95085(11) 0.27305(3) 0.50221(12) 0.0951(5) Uani d . 1 1
Cl Cl14 0.71771(16) 0.30583(5) 0.21810(12) 0.1239(7) Uani d . 1 1
Cl Cl15 0.94446(14) 0.37346(4) 0.38532(12) 0.1068(6) Uani d . 1 1
Cl Cl16 0.78918(13) 0.48081(3) 0.40164(11) 0.0949(5) Uani d . 1 1
Cl Cl17 0.60526(11) 0.30817(4) 0.86484(12) 0.0960(5) Uani d . 1 1
Cl Cl18 0.90338(14) 0.26587(4) 1.07422(11) 0.1053(5) Uani d . 1 1
Co Co1 0.76546(4) 0.190541(12) 0.70306(4) 0.04715(15) Uani d . 1 1
Co Co2 0.25845(4) 0.488212(12) 0.19652(4) 0.04676(15) Uani d . 1 1
Co Co3 0.82477(4) 0.351743(13) 0.66808(4) 0.05682(17) Uani d . 1 1
N N1 0.7693(2) 0.23057(7) 0.6614(2) 0.0494(8) Uani d . 1 1
N N2 0.8826(3) 0.18009(8) 0.6399(2) 0.0553(9) Uani d . 1 1
N N3 0.6495(3) 0.19946(7) 0.7670(2) 0.0525(9) Uani d . 1 1
N N4 0.2231(3) 0.47832(7) 0.3181(2) 0.0506(8) Uani d . 1 1
N N5 0.2917(3) 0.50076(7) 0.0761(2) 0.0495(8) Uani d . 1 1
N N6 0.2054(2) 0.45112(8) 0.1524(2) 0.0513(8) Uani d . 1 1
N N7 0.6958(3) 0.35731(7) 0.6118(3) 0.0573(9) Uani d . 1 1
N N8 0.8165(3) 0.38984(8) 0.7258(3) 0.0594(10) Uani d . 1 1
N N9 0.9513(3) 0.34534(10) 0.7287(3) 0.0742(12) Uani d . 1 1
O O1 0.8428(2) 0.19994(6) 0.80680(19) 0.0505(7) Uani d . 1 1
O O2 0.7572(2) 0.15262(6) 0.7540(2) 0.0540(7) Uani d . 1 1
O O3 0.6929(2) 0.17702(7) 0.5992(2) 0.0593(8) Uani d . 1 1
O O4 0.1390(2) 0.50795(6) 0.16963(19) 0.0519(7) Uani d . 1 1
O O5 0.3153(2) 0.52279(6) 0.24818(19) 0.0512(7) Uani d . 1 1
O O6 0.3836(2) 0.47185(6) 0.2159(2) 0.0537(7) Uani d . 1 1
O O7 0.8379(2) 0.31547(6) 0.6040(2) 0.0617(8) Uani d . 1 1
O O8 0.8834(2) 0.36810(7) 0.5685(2) 0.0629(8) Uani d . 1 1
O O9 0.7572(2) 0.33274(7) 0.7592(2) 0.0622(8) Uani d . 1 1

loop_
_atom_site_aniso_label
_atom_site_aniso_U_11
_atom_site_aniso_U_22
_atom_site_aniso_U_33
_atom_site_aniso_U_12
_atom_site_aniso_U_13
_atom_site_aniso_U_23
C1 0.049(2) 0.044(2) 0.056(3) 0.0072(19) 0.000(2) -0.0075(19)
C2 0.062(3) 0.054(3) 0.064(3) 0.008(2) -0.009(2) -0.012(2)
C3 0.060(3) 0.066(3) 0.086(4) 0.009(2) -0.028(3) -0.015(3)
C4 0.058(3) 0.053(3) 0.109(4) -0.004(2) -0.018(3) -0.004(3)
C5 0.059(3) 0.050(3) 0.090(4) -0.003(2) -0.005(3) 0.000(2)
C6 0.047(2) 0.045(2) 0.059(3) 0.0022(18) -0.001(2) -0.007(2)
C7 0.058(3) 0.046(2) 0.059(3) -0.001(2) 0.000(2) 0.004(2)
C8 0.060(3) 0.062(3) 0.065(3) 0.003(2) -0.015(2) 0.005(2)
C9 0.066(3) 0.068(3) 0.094(4) 0.010(3) -0.015(3) 0.001(3)
C10 0.064(3) 0.036(2) 0.059(3) -0.001(2) -0.002(2) -0.0058(19)
C11 0.077(3) 0.039(2) 0.065(3) 0.001(2) 0.009(2) -0.004(2)
C12 0.090(4) 0.041(2) 0.069(3) 0.001(2) -0.008(3) 0.002(2)
C13 0.074(3) 0.045(2) 0.073(3) 0.010(2) -0.015(3) -0.006(2)
C14 0.060(3) 0.054(3) 0.076(3) 0.006(2) 0.001(2) -0.015(2)
C15 0.057(3) 0.046(2) 0.054(3) 0.004(2) 0.004(2) -0.0085(19)
C16 0.058(3) 0.058(3) 0.064(3) 0.002(2) 0.008(2) -0.011(2)
C17 0.131(5) 0.064(3) 0.066(4) 0.005(3) 0.034(4) 0.005(3)
C18 0.101(5) 0.220(9) 0.083(5) -0.013(6) 0.003(4) 0.053(6)
C19 0.063(3) 0.050(2) 0.055(3) 0.001(2) -0.015(2) 0.005(2)
C20 0.090(4) 0.053(3) 0.065(3) 0.003(3) -0.022(3) -0.002(2)
C21 0.094(4) 0.071(4) 0.100(5) -0.014(3) -0.033(4) -0.017(3)
C22 0.071(4) 0.106(5) 0.106(5) -0.032(3) -0.021(4) -0.008(4)
C23 0.061(3) 0.092(4) 0.092(4) -0.014(3) -0.009(3) -0.001(3)
C24 0.061(3) 0.062(3) 0.062(3) -0.008(2) -0.011(2) 0.004(2)
C25 0.050(3) 0.065(3) 0.068(3) 0.006(2) 0.004(2) 0.003(2)
C26 0.063(3) 0.062(3) 0.067(3) 0.006(2) 0.010(2) -0.012(2)
C27 0.090(4) 0.102(4) 0.054(3) 0.007(3) 0.012(3) -0.005(3)
C28 0.045(2) 0.044(2) 0.056(3) -0.0069(18) -0.005(2) 0.0045(19)
C29 0.049(3) 0.056(3) 0.062(3) -0.006(2) -0.008(2) 0.004(2)
C30 0.051(3) 0.061(3) 0.088(4) 0.004(2) 0.003(3) 0.003(3)
C31 0.057(3) 0.064(3) 0.087(4) 0.004(2) 0.017(3) 0.000(3)
C32 0.062(3) 0.063(3) 0.061(3) -0.011(2) 0.007(2) 0.005(2)
C33 0.049(2) 0.046(2) 0.057(3) -0.0050(19) -0.002(2) 0.002(2)
C34 0.067(3) 0.050(2) 0.047(3) -0.004(2) 0.003(2) 0.0059(19)
C35 0.083(3) 0.059(3) 0.060(3) 0.015(3) -0.005(3) 0.014(2)
C36 0.104(4) 0.084(4) 0.080(4) 0.029(3) -0.033(3) 0.003(3)
C37 0.051(2) 0.040(2) 0.053(3) 0.0006(18) -0.008(2) 0.0051(18)
C38 0.062(3) 0.053(3) 0.056(3) 0.002(2) -0.014(2) -0.006(2)
C39 0.053(3) 0.071(3) 0.073(4) -0.008(2) -0.016(2) -0.006(3)
C40 0.053(3) 0.070(3) 0.075(4) -0.011(2) -0.005(2) 0.003(3)
C41 0.054(3) 0.062(3) 0.061(3) -0.009(2) -0.003(2) 0.007(2)
C42 0.052(2) 0.048(2) 0.057(3) -0.0083(19) -0.010(2) 0.0055(19)
C43 0.056(3) 0.054(3) 0.049(3) -0.008(2) -0.002(2) 0.0098(19)
C44 0.075(3) 0.082(3) 0.056(3) -0.016(3) -0.018(2) -0.002(3)
C45 0.144(6) 0.142(6) 0.099(5) -0.059(5) -0.073(5) 0.047(5)
C46 0.055(3) 0.049(2) 0.049(3) 0.004(2) 0.000(2) 0.010(2)
C47 0.057(3) 0.055(3) 0.077(3) -0.003(2) 0.000(2) 0.017(2)
C48 0.060(3) 0.068(3) 0.092(4) 0.013(3) 0.018(3) 0.023(3)
C49 0.071(3) 0.057(3) 0.078(4) 0.008(3) 0.023(3) 0.011(3)
C50 0.077(3) 0.047(3) 0.076(3) 0.004(2) 0.013(3) 0.004(2)
C51 0.060(3) 0.049(2) 0.059(3) -0.002(2) 0.006(2) 0.007(2)
C52 0.064(3) 0.045(2) 0.063(3) -0.010(2) -0.003(2) -0.002(2)
C53 0.058(3) 0.067(3) 0.083(4) -0.014(2) 0.003(3) -0.004(3)
C54 0.107(5) 0.138(6) 0.098(5) -0.053(5) 0.020(4) -0.001(4)
C55 0.065(3) 0.041(2) 0.073(3) -0.010(2) 0.019(3) 0.002(2)
C56 0.071(3) 0.048(3) 0.096(4) -0.010(2) 0.027(3) 0.006(3)
C57 0.085(4) 0.064(3) 0.090(4) -0.020(3) 0.034(3) -0.014(3)
C58 0.091(4) 0.087(4) 0.072(4) -0.019(3) 0.021(3) -0.007(3)
C59 0.081(4) 0.077(4) 0.069(4) -0.011(3) 0.004(3) -0.008(3)
C60 0.071(3) 0.047(2) 0.073(3) -0.007(2) 0.003(3) -0.002(2)
C61 0.061(3) 0.046(2) 0.072(3) -0.010(2) -0.003(2) -0.002(2)
C62 0.072(3) 0.060(3) 0.083(4) 0.005(3) 0.006(3) -0.007(3)
C63 0.072(4) 0.146(7) 0.145(7) -0.008(4) 0.025(4) -0.052(5)
C64 0.057(3) 0.053(3) 0.068(3) -0.016(2) 0.005(2) 0.002(2)
C65 0.075(3) 0.059(3) 0.077(4) -0.019(3) 0.017(3) -0.002(3)
C66 0.078(3) 0.072(3) 0.069(3) -0.026(3) 0.006(3) 0.005(3)
C67 0.072(3) 0.055(3) 0.076(4) -0.022(2) -0.010(3) 0.006(3)
C68 0.069(3) 0.049(3) 0.069(3) -0.018(2) -0.001(2) -0.004(2)
C69 0.063(3) 0.044(2) 0.060(3) -0.015(2) -0.001(2) 0.001(2)
C70 0.075(3) 0.047(3) 0.068(3) -0.011(2) -0.005(2) -0.007(2)
C71 0.138(5) 0.058(3) 0.062(3) 0.004(3) -0.018(3) -0.004(2)
C72 0.111(5) 0.114(5) 0.071(4) 0.018(4) 0.016(3) 0.010(3)
C73 0.067(3) 0.040(2) 0.064(3) 0.000(2) 0.003(2) -0.003(2)
C74 0.066(3) 0.059(3) 0.080(4) 0.010(2) 0.015(3) 0.000(3)
C75 0.087(4) 0.059(3) 0.074(4) 0.005(3) 0.017(3) 0.006(3)
C76 0.094(4) 0.060(3) 0.067(3) 0.013(3) 0.002(3) 0.002(2)
C77 0.071(3) 0.057(3) 0.078(4) 0.008(2) -0.006(3) -0.001(3)
C78 0.060(3) 0.050(3) 0.071(3) 0.006(2) 0.000(2) -0.004(2)
C79 0.056(3) 0.080(4) 0.082(4) 0.002(3) 0.000(3) 0.012(3)
C80 0.076(4) 0.173(8) 0.104(6) 0.010(5) 0.000(4) 0.017(5)
C81 0.120(7) 0.127(7) 0.188(10) -0.014(5) 0.026(6) 0.013(6)
Cl1 0.0859(9) 0.0742(8) 0.0685(8) 0.0081(7) -0.0236(7) 0.0079(6)
Cl2 0.0704(9) 0.0909(11) 0.188(2) -0.0264(8) -0.0382(11) 0.0116(11)
Cl3 0.0955(10) 0.0677(8) 0.0957(11) -0.0033(7) 0.0273(8) 0.0176(7)
Cl4 0.0973(11) 0.0746(9) 0.1155(13) 0.0278(8) -0.0304(9) 0.0015(8)
Cl5 0.1152(12) 0.0840(9) 0.0701(9) 0.0075(8) -0.0101(8) -0.0217(7)
Cl6 0.1069(15) 0.228(3) 0.209(3) -0.0955(18) 0.0015(16) -0.071(2)
Cl7 0.0717(8) 0.0898(9) 0.0691(8) 0.0089(7) -0.0199(6) 0.0152(7)
Cl8 0.1137(13) 0.1053(12) 0.1193(14) 0.0356(10) 0.0512(11) 0.0074(10)
Cl9 0.0805(9) 0.0941(10) 0.0609(8) -0.0050(7) -0.0095(6) -0.0164(7)
Cl10 0.0663(9) 0.1287(13) 0.1037(12) -0.0392(9) -0.0035(8) -0.0040(10)
Cl11 0.0565(7) 0.0960(10) 0.1142(12) -0.0061(7) -0.0186(7) 0.0025(9)
Cl12 0.1127(12) 0.0775(10) 0.1351(15) 0.0153(9) 0.0608(11) -0.0008(9)
Cl13 0.0921(10) 0.0729(9) 0.1245(13) 0.0169(8) 0.0483(9) 0.0118(8)
Cl14 0.1443(16) 0.1519(17) 0.0768(11) -0.0220(13) 0.0176(11) -0.0270(11)
Cl15 0.1351(14) 0.0879(11) 0.1022(12) -0.0030(10) 0.0562(11) -0.0051(9)
Cl16 0.1299(13) 0.0674(8) 0.0855(10) -0.0149(8) -0.0131(9) 0.0184(7)
Cl17 0.0665(8) 0.1184(13) 0.1049(12) 0.0024(8) 0.0207(8) 0.0178(9)
Cl18 0.1338(14) 0.0940(11) 0.0876(11) 0.0307(10) 0.0012(10) 0.0232(9)
Co1 0.0507(3) 0.0425(3) 0.0480(3) -0.0004(2) 0.0000(2) -0.0009(2)
Co2 0.0479(3) 0.0439(3) 0.0477(3) -0.0023(2) -0.0048(2) 0.0038(2)
Co3 0.0571(4) 0.0457(3) 0.0675(4) -0.0059(3) 0.0018(3) 0.0013(3)
N1 0.051(2) 0.0453(19) 0.052(2) 0.0009(16) -0.0033(16) 0.0033(15)
N2 0.066(2) 0.048(2) 0.052(2) -0.0027(18) 0.0126(18) 0.0005(16)
N3 0.057(2) 0.049(2) 0.052(2) 0.0029(17) 0.0036(17) -0.0043(16)
N4 0.054(2) 0.0452(19) 0.051(2) 0.0014(16) -0.0086(17) 0.0071(16)
N5 0.054(2) 0.0472(19) 0.046(2) -0.0050(16) -0.0044(16) -0.0015(15)
N6 0.0456(19) 0.050(2) 0.058(2) -0.0078(16) -0.0008(16) 0.0042(17)
N7 0.065(2) 0.0406(19) 0.067(3) -0.0056(17) 0.0034(19) -0.0021(17)
N8 0.071(3) 0.049(2) 0.058(2) -0.0109(18) -0.0051(19) -0.0011(18)
N9 0.053(2) 0.082(3) 0.088(3) -0.016(2) 0.005(2) 0.014(2)
O1 0.0524(17) 0.0474(16) 0.0511(17) -0.0011(13) -0.0042(13) -0.0013(13)
O2 0.0540(17) 0.0426(16) 0.066(2) -0.0003(13) 0.0043(15) 0.0007(13)
O3 0.065(2) 0.0622(19) 0.0502(18) -0.0092(16) 0.0016(15) -0.0059(14)
O4 0.0483(16) 0.0551(17) 0.0516(17) 0.0045(13) -0.0041(14) 0.0071(13)
O5 0.0563(18) 0.0468(16) 0.0499(17) -0.0063(13) -0.0037(13) 0.0013(13)
O6 0.0489(16) 0.0528(17) 0.0585(18) -0.0008(13) -0.0073(14) 0.0028(14)
O7 0.0642(19) 0.0414(16) 0.080(2) 0.0002(14) 0.0069(17) 0.0025(15)
O8 0.070(2) 0.0484(18) 0.071(2) -0.0076(15) 0.0129(16) 0.0016(15)
O9 0.0581(19) 0.0582(19) 0.071(2) -0.0024(15) 0.0063(16) 0.0068(16)

loop_
_atom_type_symbol
_atom_type_description
_atom_type_scat_dispersion_real
_atom_type_scat_dispersion_imag
_atom_type_scat_source
C C 0.0033 0.0016 'International Tables Vol C Tables 4.2.6.8 and 6.1.1.4'
H H 0.0000 0.0000 'International Tables Vol C Tables 4.2.6.8 and 6.1.1.4'
N N 0.0061 0.0033 'International Tables Vol C Tables 4.2.6.8 and 6.1.1.4'
O O 0.0106 0.0060 'International Tables Vol C Tables 4.2.6.8 and 6.1.1.4'
Cl Cl 0.1484 0.1585 'International Tables Vol C Tables 4.2.6.8 and 6.1.1.4'
Co Co 0.3494 0.9721 'International Tables Vol C Tables 4.2.6.8 and 6.1.1.4'

loop_
_geom_angle_atom_site_label_1
_geom_angle_atom_site_label_2
_geom_angle_atom_site_label_3
_geom_angle
O1 C1 C2 119.3(4)
O1 C1 C6 124.1(4)
C2 C1 C6 116.6(4)
C3 C2 C1 122.0(5)
C3 C2 Cl1 121.1(4)
C1 C2 Cl1 116.9(4)
C2 C3 C4 119.6(4)
C2 C3 H3 120.2
C4 C3 H3 120.2
C5 C4 C3 121.5(5)
C5 C4 Cl2 120.1(4)
C3 C4 Cl2 118.3(4)
C4 C5 C6 119.8(5)
C4 C5 H5 120.1
C6 C5 H5 120.1
C5 C6 C1 120.1(4)
C5 C6 C7 120.5(4)
C1 C6 C7 119.2(4)
N1 C7 C6 126.5(4)
N1 C7 H7 116.7
C6 C7 H7 116.7
N1 C8 C9 113.8(4)
N1 C8 H8A 108.8
C9 C8 H8A 108.8
N1 C8 H8B 108.8
C9 C8 H8B 108.8
H8A C8 H8B 107.7
C8 C9 H9A 109.5
C8 C9 H9B 109.5
H9A C9 H9B 109.5
C8 C9 H9C 109.5
H9A C9 H9C 109.5
H9B C9 H9C 109.5
O2 C10 C15 123.9(4)
O2 C10 C11 120.5(4)
C15 C10 C11 115.6(4)
C12 C11 C10 122.7(5)
C12 C11 Cl3 119.4(4)
C10 C11 Cl3 117.9(4)
C11 C12 C13 120.0(5)
C11 C12 H12 120.0
C13 C12 H12 120.0
C14 C13 C12 120.2(4)
C14 C13 Cl4 119.6(4)
C12 C13 Cl4 120.2(4)
C13 C14 C15 120.5(5)
C13 C14 H14 119.8
C15 C14 H14 119.8
C14 C15 C10 120.8(4)
C14 C15 C16 118.1(4)
C10 C15 C16 121.0(4)
N2 C16 C15 127.1(4)
N2 C16 H16 116.5
C15 C16 H16 116.5
C18 C17 N2 116.2(5)
C18 C17 H17A 108.2
N2 C17 H17A 108.2
C18 C17 H17B 108.2
N2 C17 H17B 108.2
H17A C17 H17B 107.4
C17 C18 H18A 109.5
C17 C18 H18B 109.5
H18A C18 H18B 109.5
C17 C18 H18C 109.5
H18A C18 H18C 109.5
H18B C18 H18C 109.5
O3 C19 C20 120.7(5)
O3 C19 C24 123.5(4)
C20 C19 C24 115.8(5)
C21 C20 C19 122.5(5)
C21 C20 Cl5 119.2(4)
C19 C20 Cl5 118.3(4)
C20 C21 C22 119.9(5)
C20 C21 H21 120.0
C22 C21 H21 120.0
C23 C22 C21 120.2(5)
C23 C22 Cl6 120.2(6)
C21 C22 Cl6 119.7(5)
C22 C23 C24 121.1(6)
C22 C23 H23 119.4
C24 C23 H23 119.4
C23 C24 C19 120.4(5)
C23 C24 C25 118.4(5)
C19 C24 C25 121.2(4)
N3 C25 C24 127.2(4)
N3 C25 H25 116.4
C24 C25 H25 116.4
N3 C26 C27 111.5(4)
N3 C26 H26A 109.3
C27 C26 H26A 109.3
N3 C26 H26B 109.3
C27 C26 H26B 109.3
H26A C26 H26B 108.0
C26 C27 H27A 109.5
C26 C27 H27B 109.5
H27A C27 H27B 109.5
C26 C27 H27C 109.5
H27A C27 H27C 109.5
H27B C27 H27C 109.5
O4 C28 C33 124.5(4)
O4 C28 C29 119.9(4)
C33 C28 C29 115.6(4)
C30 C29 C28 122.7(4)
C30 C29 Cl7 119.1(4)
C28 C29 Cl7 118.2(4)
C31 C30 C29 119.5(5)
C31 C30 H30 120.3
C29 C30 H30 120.3
C32 C31 C30 120.3(5)
C32 C31 Cl8 121.0(4)
C30 C31 Cl8 118.7(4)
C31 C32 C33 121.2(5)
C31 C32 H32 119.4
C33 C32 H32 119.4
C32 C33 C28 120.6(4)
C32 C33 C34 118.2(4)
C28 C33 C34 121.2(4)
N4 C34 C33 127.4(4)
N4 C34 H34 116.3
C33 C34 H34 116.3
N4 C35 C36 111.1(4)
N4 C35 H35A 109.4
C36 C35 H35A 109.4
N4 C35 H35B 109.4
C36 C35 H35B 109.4
H35A C35 H35B 108.0
C35 C36 H36A 109.5
C35 C36 H36B 109.5
H36A C36 H36B 109.5
C35 C36 H36C 109.5
H36A C36 H36C 109.5
H36B C36 H36C 109.5
O5 C37 C42 123.6(4)
O5 C37 C38 121.1(4)
C42 C37 C38 115.1(4)
C39 C38 C37 122.9(4)
C39 C38 Cl9 118.6(4)
C37 C38 Cl9 118.5(4)
C38 C39 C40 120.1(4)
C38 C39 H39 120.0
C40 C39 H39 119.9
C39 C40 C41 120.3(4)
C39 C40 Cl10 118.6(4)
C41 C40 Cl10 121.0(4)
C40 C41 C42 120.0(5)
C40 C41 H41 120.0
C42 C41 H41 120.0
C41 C42 C37 121.5(4)
C41 C42 C43 118.2(4)
C37 C42 C43 120.2(4)
N5 C43 C42 126.3(4)
N5 C43 H43 116.9
C42 C43 H43 116.9
C45 C44 N5 117.9(5)
C45 C44 H44A 107.8
N5 C44 H44A 107.8
C45 C44 H44B 107.8
N5 C44 H44B 107.8
H44A C44 H44B 107.2
C44 C45 H45A 109.5
C44 C45 H45B 109.5
H45A C45 H45B 109.5
C44 C45 H45C 109.5
H45A C45 H45C 109.5
H45B C45 H45C 109.5
O6 C46 C51 124.3(4)
O6 C46 C47 119.3(4)
C51 C46 C47 116.3(4)
C48 C47 C46 121.3(5)
C48 C47 Cl11 120.3(4)
C46 C47 Cl11 118.4(4)
C47 C48 C49 120.4(5)
C47 C48 H48 119.8
C49 C48 H48 119.8
C50 C49 C48 120.5(5)
C50 C49 Cl12 120.0(4)
C48 C49 Cl12 119.5(4)
C49 C50 C51 120.3(5)
C49 C50 H50 119.9
C51 C50 H50 119.9
C50 C51 C46 121.0(4)
C50 C51 C52 118.8(4)
C46 C51 C52 120.1(4)
N6 C52 C51 127.1(4)
N6 C52 H52 116.5
C51 C52 H52 116.5
C54 C53 N6 113.3(5)
C54 C53 H53A 108.9
N6 C53 H53A 108.9
C54 C53 H53B 108.9
N6 C53 H53B 108.9
H53A C53 H53B 107.7
C53 C54 H54A 109.5
C53 C54 H54B 109.5
H54A C54 H54B 109.5
C53 C54 H54C 109.5
H54A C54 H54C 109.5
H54B C54 H54C 109.5
O7 C55 C60 123.9(4)
O7 C55 C56 120.7(5)
C60 C55 C56 115.4(5)
C57 C56 C55 121.6(5)
C57 C56 Cl13 119.2(4)
C55 C56 Cl13 119.2(5)
C58 C57 C56 120.5(5)
C58 C57 H57 119.8
C56 C57 H57 119.8
C59 C58 C57 119.7(6)
C59 C58 Cl14 120.4(5)
C57 C58 Cl14 119.7(5)
C58 C59 C60 120.6(6)
C58 C59 H59 119.7
C60 C59 H59 119.7
C59 C60 C55 122.2(5)
C59 C60 C61 116.9(5)
C55 C60 C61 120.5(5)
N7 C61 C60 126.0(5)
N7 C61 H61 117.0
C60 C61 H61 117.0
C63 C62 N7 116.6(4)
C63 C62 H62A 108.1
N7 C62 H62A 108.2
C63 C62 H62B 108.2
N7 C62 H62B 108.2
H62A C62 H62B 107.3
C62 C63 H63A 109.5
C62 C63 H63B 109.5
H63A C63 H63B 109.5
C62 C63 H63C 109.5
H63A C63 H63C 109.5
H63B C63 H63C 109.5
O8 C64 C65 120.2(4)
O8 C64 C69 123.7(4)
C65 C64 C69 116.1(4)
C66 C65 C64 123.0(5)
C66 C65 Cl15 119.6(4)
C64 C65 Cl15 117.5(4)
C65 C66 C67 119.3(5)
C65 C66 H66 120.4
C67 C66 H66 120.3
C68 C67 C66 120.4(5)
C68 C67 Cl16 120.8(4)
C66 C67 Cl16 118.7(4)
C67 C68 C69 120.6(5)
C67 C68 H68 119.7
C69 C68 H68 119.7
C68 C69 C64 120.5(4)
C68 C69 C70 118.7(4)
C64 C69 C70 120.3(4)
N8 C70 C69 126.2(4)
N8 C70 H70 116.9
C69 C70 H70 116.9
N8 C71 C72 118.4(5)
N8 C71 H71A 107.7
C72 C71 H71A 107.7
N8 C71 H71B 107.7
C72 C71 H71B 107.7
H71A C71 H71B 107.1
C71 C72 H72A 109.5
C71 C72 H72B 109.5
H72A C72 H72B 109.5
C71 C72 H72C 109.5
H72A C72 H72C 109.5
H72B C72 H72C 109.5
O9 C73 C78 124.8(4)
O9 C73 C74 119.7(4)
C78 C73 C74 115.5(4)
C75 C74 C73 122.8(5)
C75 C74 Cl17 120.1(4)
C73 C74 Cl17 117.1(4)
C74 C75 C76 120.1(5)
C74 C75 H75 119.9
C76 C75 H75 119.9
C77 C76 C75 120.0(5)
C77 C76 Cl18 120.2(5)
C75 C76 Cl18 119.8(4)
C76 C77 C78 120.7(5)
C76 C77 H77 119.7
C78 C77 H77 119.7
C77 C78 C73 120.8(5)
C77 C78 C79 117.9(5)
C73 C78 C79 121.3(5)
N9 C79 C78 127.5(5)
N9 C79 H79 116.2
C78 C79 H79 116.2
C81 C80 N9 106.7(7)
C81 C80 H80A 110.4
N9 C80 H80A 110.4
C81 C80 H80B 110.4
N9 C80 H80B 110.4
H80A C80 H80B 108.6
C80 C81 H81A 109.5
C80 C81 H81B 109.5
H81A C81 H81B 109.5
C80 C81 H81C 109.5
H81A C81 H81C 109.5
H81B C81 H81C 109.5
O1 Co1 O3 173.95(13)
O1 Co1 O2 85.86(12)
O3 Co1 O2 89.02(13)
O1 Co1 N3 89.78(14)
O3 Co1 N3 93.10(14)
O2 Co1 N3 86.16(14)
O1 Co1 N1 91.12(13)
O3 Co1 N1 94.22(14)
O2 Co1 N1 174.70(14)
N3 Co1 N1 89.47(15)
O1 Co1 N2 90.16(14)
O3 Co1 N2 86.77(14)
O2 Co1 N2 91.81(14)
N3 Co1 N2 177.96(15)
N1 Co1 N2 92.56(15)
O6 Co2 O4 173.70(13)
O6 Co2 O5 85.31(12)
O4 Co2 O5 91.12(12)
O6 Co2 N4 91.91(14)
O4 Co2 N4 93.04(14)
O5 Co2 N4 86.50(13)
O6 Co2 N5 90.22(14)
O4 Co2 N5 84.62(13)
O5 Co2 N5 90.65(13)
N4 Co2 N5 176.29(14)
O6 Co2 N6 91.49(14)
O4 Co2 N6 92.39(13)
O5 Co2 N6 175.19(13)
N4 Co2 N6 90.03(15)
N5 Co2 N6 92.95(14)
O8 Co3 O9 173.64(14)
O8 Co3 O7 84.50(13)
O9 Co3 O7 90.81(14)
O8 Co3 N7 91.60(15)
O9 Co3 N7 84.12(15)
O7 Co3 N7 90.45(15)
O8 Co3 N9 90.88(17)
O9 Co3 N9 93.39(16)
O7 Co3 N9 89.64(17)
N7 Co3 N9 177.51(18)
O8 Co3 N8 91.29(15)
O9 Co3 N8 93.41(15)
O7 Co3 N8 175.78(15)
N7 Co3 N8 89.92(15)
N9 Co3 N8 90.18(18)
C7 N1 C8 116.0(4)
C7 N1 Co1 122.3(3)
C8 N1 Co1 121.6(3)
C16 N2 C17 115.7(4)
C16 N2 Co1 120.4(3)
C17 N2 Co1 124.0(3)
C25 N3 C26 117.1(4)
C25 N3 Co1 122.6(3)
C26 N3 Co1 120.1(3)
C34 N4 C35 116.9(4)
C34 N4 Co2 124.0(3)
C35 N4 Co2 119.1(3)
C43 N5 C44 118.5(4)
C43 N5 Co2 121.6(3)
C44 N5 Co2 119.9(3)
C52 N6 C53 115.3(4)
C52 N6 Co2 122.9(3)
C53 N6 Co2 121.8(3)
C61 N7 C62 117.8(4)
C61 N7 Co3 121.6(3)
C62 N7 Co3 120.6(3)
C70 N8 C71 118.7(4)
C70 N8 Co3 121.6(3)
C71 N8 Co3 119.6(3)
C79 N9 C80 115.4(5)
C79 N9 Co3 124.6(4)
C80 N9 Co3 119.9(4)
C1 O1 Co1 123.8(3)
C10 O2 Co1 119.9(3)
C19 O3 Co1 122.6(3)
C28 O4 Co2 126.4(3)
C37 O5 Co2 119.7(3)
C46 O6 Co2 125.1(3)
C55 O7 Co3 119.2(3)
C64 O8 Co3 124.5(3)
C73 O9 Co3 128.0(3)

loop_
_geom_bond_atom_site_label_1
_geom_bond_atom_site_label_2
_geom_bond_distance
C1 O1 1.297(5)
C1 C2 1.409(6)
C1 C6 1.413(6)
C2 C3 1.366(7)
C2 Cl1 1.735(5)
C3 C4 1.368(7)
C3 H3 0.9300
C4 C5 1.353(7)
C4 Cl2 1.751(5)
C5 C6 1.407(6)
C5 H5 0.9300
C6 C7 1.433(6)
C7 N1 1.283(5)
C7 H7 0.9300
C8 N1 1.479(5)
C8 C9 1.490(7)
C8 H8A 0.9700
C8 H8B 0.9700
C9 H9A 0.9600
C9 H9B 0.9600
C9 H9C 0.9600
C10 O2 1.291(5)
C10 C15 1.413(6)
C10 C11 1.422(6)
C11 C12 1.366(7)
C11 Cl3 1.734(5)
C12 C13 1.381(7)
C12 H12 0.9300
C13 C14 1.364(7)
C13 Cl4 1.742(5)
C14 C15 1.405(6)
C14 H14 0.9300
C15 C16 1.419(6)
C16 N2 1.290(6)
C16 H16 0.9300
C17 C18 1.453(9)
C17 N2 1.483(6)
C17 H17A 0.9700
C17 H17B 0.9700
C18 H18A 0.9600
C18 H18B 0.9600
C18 H18C 0.9600
C19 O3 1.304(5)
C19 C20 1.410(6)
C19 C24 1.421(7)
C20 C21 1.368(8)
C20 Cl5 1.738(6)
C21 C22 1.381(9)
C21 H21 0.9300
C22 C23 1.350(8)
C22 Cl6 1.733(6)
C23 C24 1.395(7)
C23 H23 0.9300
C24 C25 1.434(7)
C25 N3 1.276(5)
C25 H25 0.9300
C26 N3 1.493(6)
C26 C27 1.509(7)
C26 H26A 0.9700
C26 H26B 0.9700
C27 H27A 0.9600
C27 H27B 0.9600
C27 H27C 0.9600
C28 O4 1.294(5)
C28 C33 1.411(6)
C28 C29 1.413(6)
C29 C30 1.375(7)
C29 Cl7 1.740(5)
C30 C31 1.374(7)
C30 H30 0.9300
C31 C32 1.353(7)
C31 Cl8 1.745(5)
C32 C33 1.396(6)
C32 H32 0.9300
C33 C34 1.448(6)
C34 N4 1.266(5)
C34 H34 0.9300
C35 N4 1.487(5)
C35 C36 1.510(7)
C35 H35A 0.9700
C35 H35B 0.9700
C36 H36A 0.9600
C36 H36B 0.9600
C36 H36C 0.9600
C37 O5 1.304(5)
C37 C42 1.415(6)
C37 C38 1.418(6)
C38 C39 1.364(7)
C38 Cl9 1.735(5)
C39 C40 1.368(7)
C39 H39 0.9300
C40 C41 1.375(6)
C40 Cl10 1.750(5)
C41 C42 1.393(6)
C41 H41 0.9300
C42 C43 1.446(6)
C43 N5 1.283(5)
C43 H43 0.9300
C44 C45 1.444(7)
C44 N5 1.472(5)
C44 H44A 0.9700
C44 H44B 0.9700
C45 H45A 0.9600
C45 H45B 0.9600
C45 H45C 0.9600
C46 O6 1.296(5)
C46 C51 1.411(6)
C46 C47 1.418(6)
C47 C48 1.373(7)
C47 Cl11 1.716(5)
C48 C49 1.378(7)
C48 H48 0.9300
C49 C50 1.355(7)
C49 Cl12 1.746(5)
C50 C51 1.397(6)
C50 H50 0.9300
C51 C52 1.439(6)
C52 N6 1.286(5)
C52 H52 0.9300
C53 C54 1.479(8)
C53 N6 1.489(6)
C53 H53A 0.9700
C53 H53B 0.9700
C54 H54A 0.9600
C54 H54B 0.9600
C54 H54C 0.9600
C55 O7 1.317(6)
C55 C60 1.405(7)
C55 C56 1.413(7)
C56 C57 1.400(8)
C56 Cl13 1.722(6)
C57 C58 1.370(8)
C57 H57 0.9300
C58 C59 1.360(8)
C58 Cl14 1.735(6)
C59 C60 1.396(7)
C59 H59 0.9300
C60 C61 1.439(7)
C61 N7 1.278(6)
C61 H61 0.9300
C62 C63 1.475(8)
C62 N7 1.484(6)
C62 H62A 0.9700
C62 H62B 0.9700
C63 H63A 0.9600
C63 H63B 0.9600
C63 H63C 0.9600
C64 O8 1.295(5)
C64 C65 1.407(7)
C64 C69 1.414(6)
C65 C66 1.362(7)
C65 Cl15 1.737(5)
C66 C67 1.391(7)
C66 H66 0.9300
C67 C68 1.356(7)
C67 Cl16 1.747(5)
C68 C69 1.399(6)
C68 H68 0.9300
C69 C70 1.448(6)
C70 N8 1.280(6)
C70 H70 0.9300
C71 N8 1.479(6)
C71 C72 1.482(8)
C71 H71A 0.9700
C71 H71B 0.9700
C72 H72A 0.9600
C72 H72B 0.9600
C72 H72C 0.9600
C73 O9 1.301(5)
C73 C78 1.408(6)
C73 C74 1.431(7)
C74 C75 1.353(7)
C74 Cl17 1.739(5)
C75 C76 1.383(7)
C75 H75 0.9300
C76 C77 1.365(7)
C76 Cl18 1.734(5)
C77 C78 1.405(7)
C77 H77 0.9300
C78 C79 1.436(7)
C79 N9 1.279(6)
C79 H79 0.9300
C80 C81 1.401(10)
C80 N9 1.536(8)
C80 H80A 0.9700
C80 H80B 0.9700
C81 H81A 0.9600
C81 H81B 0.9600
C81 H81C 0.9600
Co1 O1 1.874(3)
Co1 O3 1.895(3)
Co1 O2 1.902(3)
Co1 N3 1.937(4)
Co1 N1 1.939(3)
Co1 N2 1.959(4)
Co2 O6 1.884(3)
Co2 O4 1.899(3)
Co2 O5 1.912(3)
Co2 N4 1.943(4)
Co2 N5 1.950(3)
Co2 N6 1.952(3)
Co3 O8 1.872(3)
Co3 O9 1.888(3)
Co3 O7 1.929(3)
Co3 N7 1.936(4)
Co3 N9 1.939(4)
Co3 N8 1.952(4)

loop_
_geom_hbond_atom_site_label_D
_geom_hbond_atom_site_label_H
_geom_hbond_atom_site_label_A
_geom_hbond_site_symmetry_A
_geom_hbond_distance_DH
_geom_hbond_distance_HA
_geom_hbond_distance_DA
_geom_hbond_angle_DHA
_geom_hbond_publ_flag
C44 H44A Cl10 3_665 0.97 2.80 3.748(6) 168 yes
